data_7218284
loop_
_publ_author_name
'Meng, Xiao'
'Chen, Hao'
'Xu, Shu'
'Ma, Yuguo'

_publ_section_title
;
 Metal-free 1,3-dipolar cycloaddition polymerization via prearrangement of
 azide and alkyne in the solid state
;
_journal_issue 43
_journal_name_full CrystEngComm
_journal_page_first 9983
_journal_paper_doi 10.1039/C4CE01690D
_journal_volume 16
_journal_year 2014
_chemical_formula_moiety 'C18 H9 F4 N3 O4'
_chemical_formula_sum 'C18 H9 F4 N3 O4'
_chemical_formula_weight 407.28
_chemical_name_systematic
; 
 ? 
;
_space_group_IT_number 2
_symmetry_cell_setting triclinic
_symmetry_space_group_name_Hall '-P 1'
_symmetry_space_group_name_H-M 'P -1'
_atom_sites_solution_hydrogens geom
_atom_sites_solution_primary direct
_atom_sites_solution_secondary difmap
_audit_creation_method SHELXL-97
_cell_angle_alpha 61.83(3)
_cell_angle_beta 86.14(3)
_cell_angle_gamma 76.85(3)
_cell_formula_units_Z 2
_cell_length_a 7.1325(14)
_cell_length_b 11.657(2)
_cell_length_c 11.979(2)
_cell_measurement_reflns_used 2703
_cell_measurement_temperature 173(2)
_cell_measurement_theta_max 27.4294
_cell_measurement_theta_min 1.9305
_cell_volume 854.0(4)
_computing_cell_refinement 'CrystalClear (Rigaku Inc., 2008)'
_computing_data_collection 'CrystalClear (Rigaku Inc., 2008)'
_computing_data_reduction 'CrystalClear (Rigaku Inc., 2008)'
_computing_molecular_graphics
;
 Mercury: visualization and analysis of crystal structures, C. F. Macrae,
 P. R. Edgington, P. McCabe, E. Pidcock, G. P. Shields, R. Taylor,
 M. Towler and J. van de Streek, J. Appl. Cryst., 39, 453-457, 2006.
;
_computing_publication_material 'SHELX-97 (Sheldrick, 2008)'
_computing_structure_refinement 'SHELX-97 (Sheldrick, 2008)'
_computing_structure_solution 'SHELX-97 (Sheldrick, 2008)'
_diffrn_ambient_temperature 173(2)
_diffrn_detector_area_resol_mean 28.5714
_diffrn_measured_fraction_theta_full 0.992
_diffrn_measured_fraction_theta_max 0.992
_diffrn_measurement_device_type 'Saturn724+ CCD'
_diffrn_measurement_method '\w scans at fixed \c = 45\%'
_diffrn_radiation_monochromator graphite
_diffrn_radiation_source 'fine-focus sealed tube'
_diffrn_radiation_type MoK\a
_diffrn_radiation_wavelength 0.71073
_diffrn_reflns_av_R_equivalents 0.0653
_diffrn_reflns_av_sigmaI/netI 0.0610
_diffrn_reflns_limit_h_max 8
_diffrn_reflns_limit_h_min -8
_diffrn_reflns_limit_k_max 13
_diffrn_reflns_limit_k_min -13
_diffrn_reflns_limit_l_max 14
_diffrn_reflns_limit_l_min -13
_diffrn_reflns_number 6665
_diffrn_reflns_theta_full 25.00
_diffrn_reflns_theta_max 25.00
_diffrn_reflns_theta_min 3.18
_exptl_absorpt_coefficient_mu 0.142
_exptl_absorpt_correction_T_max 1.0000
_exptl_absorpt_correction_T_min 0.4090
_exptl_absorpt_correction_type multi-scan
_exptl_absorpt_process_details 'CrystalClear (Rigaku Inc., 2008)'
_exptl_crystal_colour Colorless
_exptl_crystal_density_diffrn 1.584
_exptl_crystal_density_method 'not measured'
_exptl_crystal_description plate
_exptl_crystal_F_000 412
_exptl_crystal_size_max 0.36
_exptl_crystal_size_mid 0.23
_exptl_crystal_size_min 0.04
_refine_diff_density_max 0.570
_refine_diff_density_min -0.416
_refine_diff_density_rms 0.117
_refine_ls_extinction_method none
_refine_ls_goodness_of_fit_ref 1.155
_refine_ls_hydrogen_treatment constr
_refine_ls_matrix_type full
_refine_ls_number_parameters 262
_refine_ls_number_reflns 2983
_refine_ls_number_restraints 0
_refine_ls_restrained_S_all 1.155
_refine_ls_R_factor_all 0.1244
_refine_ls_R_factor_gt 0.1067
_refine_ls_shift/su_max 0.001
_refine_ls_shift/su_mean 0.000
_refine_ls_structure_factor_coef Fsqd
_refine_ls_weighting_details 'calc w=1/[\s^2^(Fo^2^)+(0.1458P)^2^+0.6436P] where P=(Fo^2^+2Fc^2^)/3'
_refine_ls_weighting_scheme calc
_refine_ls_wR_factor_gt 0.2711
_refine_ls_wR_factor_ref 0.2900
_reflns_number_gt 2370
_reflns_number_total 2983
_reflns_threshold_expression >2sigma(I)
_cod_data_source_file c4ce01690d2.cif
_cod_data_source_block a
_cod_depositor_comments 'Adding full bibliography for 7218284--7218287.cif.'
_cod_original_cell_volume 854.1(3)
_cod_original_sg_symbol_H-M P-1
_cod_database_code 7218284

loop_
_symmetry_equiv_pos_as_xyz
'x, y, z'
'-x, -y, -z'

loop_
_atom_site_label
_atom_site_type_symbol
_atom_site_fract_x
_atom_site_fract_y
_atom_site_fract_z
_atom_site_U_iso_or_equiv
_atom_site_adp_type
_atom_site_occupancy
_atom_site_symmetry_multiplicity
_atom_site_calc_flag
_atom_site_refinement_flags
F4 F 1.1851(3) -0.0849(2) 0.5887(2) 0.0465(7) Uani 1 1 d .
F2 F 0.8129(3) 0.0931(2) 0.9060(2) 0.0453(7) Uani 1 1 d .
F3 F 1.0863(4) 0.1747(2) 0.5094(2) 0.0463(7) Uani 1 1 d .
O3 O 0.7174(5) 0.6237(3) 0.7846(3) 0.0541(9) Uani 1 1 d .
F1 F 0.9215(4) -0.1664(2) 0.9852(2) 0.0478(7) Uani 1 1 d .
C5 C 1.0377(6) 0.0947(4) 0.6276(4) 0.0373(9) Uani 1 1 d .
C11 C 0.5873(6) 0.8052(4) 0.8228(4) 0.0390(10) Uani 1 1 d .
C12 C 0.5037(6) 0.8546(4) 0.9033(4) 0.0417(10) Uani 1 1 d .
H12 H 0.4900 0.7948 0.9897 0.050 Uiso 1 1 calc R
C3 C 0.9079(6) 0.0544(4) 0.8254(4) 0.0379(9) Uani 1 1 d .
O2 O 0.8709(5) 0.3297(3) 0.7443(3) 0.0481(8) Uani 1 1 d .
N3 N 1.1046(6) -0.2738(4) 0.8434(4) 0.0487(10) Uani 1 1 d .
C6 C 1.0933(6) -0.0417(4) 0.6686(4) 0.0361(9) Uani 1 1 d .
C14 C 0.4631(6) 1.0810(4) 0.7322(4) 0.0394(10) Uani 1 1 d .
C10 C 0.6606(7) 0.6585(4) 0.8743(4) 0.0460(11) Uani 1 1 d .
C4 C 0.9454(6) 0.1471(4) 0.7038(4) 0.0369(9) Uani 1 1 d .
C13 C 0.4392(6) 0.9919(4) 0.8586(4) 0.0386(10) Uani 1 1 d .
H13 H 0.3790 1.0249 0.9141 0.046 Uiso 1 1 calc R
O4 O 0.6670(6) 0.5799(3) 0.9865(3) 0.0630(10) Uani 1 1 d .
C1 C 1.0563(6) -0.1335(4) 0.7903(4) 0.0367(9) Uani 1 1 d .
C15 C 0.5461(6) 1.0298(4) 0.6509(4) 0.0409(10) Uani 1 1 d .
H15 H 0.5605 1.0892 0.5645 0.049 Uiso 1 1 calc R
C16 C 0.6076(6) 0.8933(4) 0.6951(4) 0.0421(10) Uani 1 1 d .
H16 H 0.6633 0.8595 0.6392 0.051 Uiso 1 1 calc R
O1 O 0.8511(5) 0.3724(3) 0.5430(3) 0.0569(9) Uani 1 1 d .
C17 C 0.4056(7) 1.2216(4) 0.6874(4) 0.0464(11) Uani 1 1 d .
C2 C 0.9635(6) -0.0813(4) 0.8668(4) 0.0379(9) Uani 1 1 d .
C7 C 0.8838(6) 0.2955(4) 0.6526(4) 0.0427(10) Uani 1 1 d .
N2 N 1.1840(6) -0.3246(4) 0.7769(4) 0.0544(10) Uani 1 1 d .
C8 C 0.8072(8) 0.4715(4) 0.7052(5) 0.0546(12) Uani 1 1 d .
H8A H 0.6828 0.5086 0.6558 0.066 Uiso 1 1 calc R
H8B H 0.9037 0.5205 0.6524 0.066 Uiso 1 1 calc R
C9 C 0.7855(8) 0.4825(5) 0.8252(5) 0.0567(13) Uani 1 1 d .
H9A H 0.6912 0.4319 0.8791 0.068 Uiso 1 1 calc R
H9B H 0.9105 0.4477 0.8737 0.068 Uiso 1 1 calc R
C18 C 0.3560(8) 1.3380(5) 0.6502(5) 0.0625(14) Uani 1 1 d .
H18 H 0.3162 1.4315 0.6203 0.075 Uiso 1 1 calc R
N1 N 1.2557(8) -0.3895(5) 0.7334(5) 0.0770(15) Uani 1 1 d .

loop_
_atom_site_aniso_label
_atom_site_aniso_U_11
_atom_site_aniso_U_22
_atom_site_aniso_U_33
_atom_site_aniso_U_23
_atom_site_aniso_U_13
_atom_site_aniso_U_12
F4 0.0451(15) 0.0502(15) 0.0532(15) -0.0298(12) 0.0148(11) -0.0182(12)
F2 0.0452(15) 0.0478(14) 0.0482(14) -0.0254(12) 0.0168(11) -0.0179(11)
F3 0.0525(16) 0.0445(14) 0.0425(13) -0.0181(11) 0.0167(11) -0.0213(12)
O3 0.074(2) 0.0354(16) 0.0570(19) -0.0245(15) 0.0096(16) -0.0161(15)
F1 0.0546(16) 0.0458(15) 0.0405(13) -0.0134(11) 0.0089(11) -0.0240(12)
C5 0.037(2) 0.044(2) 0.034(2) -0.0172(18) 0.0079(16) -0.0199(18)
C11 0.035(2) 0.036(2) 0.050(2) -0.0211(19) 0.0039(18) -0.0152(18)
C12 0.042(2) 0.041(2) 0.046(2) -0.0204(19) 0.0101(18) -0.0186(19)
C3 0.033(2) 0.041(2) 0.041(2) -0.0206(19) 0.0076(17) -0.0106(18)
O2 0.063(2) 0.0366(16) 0.0492(17) -0.0228(14) 0.0100(15) -0.0149(14)
N3 0.052(2) 0.037(2) 0.059(2) -0.0227(18) 0.0065(18) -0.0144(17)
C6 0.035(2) 0.039(2) 0.043(2) -0.0239(18) 0.0092(17) -0.0158(17)
C14 0.0243(19) 0.047(2) 0.052(2) -0.026(2) 0.0061(17) -0.0138(17)
C10 0.051(3) 0.042(2) 0.050(3) -0.024(2) 0.011(2) -0.015(2)
C4 0.037(2) 0.036(2) 0.042(2) -0.0179(18) 0.0045(17) -0.0161(18)
C13 0.032(2) 0.043(2) 0.044(2) -0.0216(19) 0.0085(17) -0.0132(18)
O4 0.086(3) 0.0482(19) 0.053(2) -0.0227(17) 0.0154(18) -0.0169(18)
C1 0.033(2) 0.036(2) 0.044(2) -0.0186(18) -0.0010(17) -0.0137(17)
C15 0.038(2) 0.041(2) 0.040(2) -0.0136(19) 0.0025(17) -0.0139(18)
C16 0.041(2) 0.046(2) 0.046(2) -0.026(2) 0.0103(18) -0.0151(19)
O1 0.073(2) 0.0411(18) 0.0489(19) -0.0166(15) 0.0046(16) -0.0097(16)
C17 0.046(3) 0.038(2) 0.055(3) -0.019(2) 0.005(2) -0.0131(19)
C2 0.032(2) 0.037(2) 0.040(2) -0.0120(17) 0.0042(16) -0.0141(17)
C7 0.043(2) 0.036(2) 0.048(3) -0.018(2) 0.0095(19) -0.0120(18)
N2 0.065(3) 0.042(2) 0.060(2) -0.026(2) 0.003(2) -0.0139(19)
C8 0.064(3) 0.040(3) 0.060(3) -0.026(2) 0.011(2) -0.010(2)
C9 0.067(3) 0.043(3) 0.066(3) -0.029(2) 0.016(2) -0.019(2)
C18 0.060(3) 0.049(3) 0.070(3) -0.021(3) 0.010(3) -0.015(2)
N1 0.110(4) 0.050(3) 0.068(3) -0.031(2) 0.010(3) -0.005(3)

loop_
_atom_type_symbol
_atom_type_description
_atom_type_scat_dispersion_real
_atom_type_scat_dispersion_imag
_atom_type_scat_source
C C 0.0033 0.0016 'International Tables Vol C Tables 4.2.6.8 and 6.1.1.4'
H H 0.0000 0.0000 'International Tables Vol C Tables 4.2.6.8 and 6.1.1.4'
N N 0.0061 0.0033 'International Tables Vol C Tables 4.2.6.8 and 6.1.1.4'
O O 0.0106 0.0060 'International Tables Vol C Tables 4.2.6.8 and 6.1.1.4'
F F 0.0171 0.0103 'International Tables Vol C Tables 4.2.6.8 and 6.1.1.4'

loop_
_geom_angle_atom_site_label_1
_geom_angle_atom_site_label_2
_geom_angle_atom_site_label_3
_geom_angle
C10 O3 C9 116.8(4)
F3 C5 C4 121.2(4)
F3 C5 C6 116.2(4)
C4 C5 C6 122.5(4)
C12 C11 C16 119.9(4)
C12 C11 C10 119.2(4)
C16 C11 C10 120.8(4)
C11 C12 C13 120.4(4)
C11 C12 H12 119.8
C13 C12 H12 119.8
F2 C3 C2 116.8(4)
F2 C3 C4 121.5(4)
C2 C3 C4 121.7(4)
C7 O2 C8 116.1(3)
N2 N3 C1 118.8(4)
F4 C6 C5 118.9(3)
F4 C6 C1 120.0(4)
C5 C6 C1 121.2(4)
C13 C14 C15 118.9(4)
C13 C14 C17 120.5(4)
C15 C14 C17 120.6(4)
O4 C10 O3 124.1(4)
O4 C10 C11 123.2(4)
O3 C10 C11 112.7(4)
C5 C4 C3 116.0(4)
C5 C4 C7 120.0(4)
C3 C4 C7 123.9(4)
C12 C13 C14 120.2(4)
C12 C13 H13 119.9
C14 C13 H13 119.9
C2 C1 C6 116.4(4)
C2 C1 N3 116.8(4)
C6 C1 N3 126.8(4)
C16 C15 C14 120.8(4)
C16 C15 H15 119.6
C14 C15 H15 119.6
C15 C16 C11 119.7(4)
C15 C16 H16 120.1
C11 C16 H16 120.1
C18 C17 C14 179.3(5)
F1 C2 C3 119.1(4)
F1 C2 C1 118.7(4)
C3 C2 C1 122.2(4)
O1 C7 O2 124.6(4)
O1 C7 C4 123.8(4)
O2 C7 C4 111.7(4)
N1 N2 N3 168.9(5)
O2 C8 C9 105.8(4)
O2 C8 H8A 110.6
C9 C8 H8A 110.6
O2 C8 H8B 110.6
C9 C8 H8B 110.6
H8A C8 H8B 108.7
O3 C9 C8 105.0(4)
O3 C9 H9A 110.7
C8 C9 H9A 110.7
O3 C9 H9B 110.7
C8 C9 H9B 110.7
H9A C9 H9B 108.8
C17 C18 H18 180.0

loop_
_geom_bond_atom_site_label_1
_geom_bond_atom_site_label_2
_geom_bond_distance
F4 C6 1.350(4)
F2 C3 1.334(4)
F3 C5 1.352(4)
O3 C10 1.326(5)
O3 C9 1.448(5)
F1 C2 1.355(5)
C5 C4 1.379(6)
C5 C6 1.389(6)
C11 C12 1.382(6)
C11 C16 1.404(6)
C11 C10 1.489(6)
C12 C13 1.396(6)
C12 H12 0.9500
C3 C2 1.381(6)
C3 C4 1.397(6)
O2 C7 1.325(5)
O2 C8 1.454(5)
N3 N2 1.240(5)
N3 C1 1.410(5)
C6 C1 1.394(6)
C14 C13 1.401(6)
C14 C15 1.402(6)
C14 C17 1.427(6)
C10 O4 1.215(6)
C4 C7 1.501(6)
C13 H13 0.9500
C1 C2 1.382(6)
C15 C16 1.387(6)
C15 H15 0.9500
C16 H16 0.9500
O1 C7 1.191(5)
C17 C18 1.182(7)
N2 N1 1.125(6)
C8 C9 1.497(7)
C8 H8A 0.9900
C8 H8B 0.9900
C9 H9A 0.9900
C9 H9B 0.9900
C18 H18 0.9500

loop_
_geom_torsion_atom_site_label_1
_geom_torsion_atom_site_label_2
_geom_torsion_atom_site_label_3
_geom_torsion_atom_site_label_4
_geom_torsion
C16 C11 C12 C13 0.0(6)
C10 C11 C12 C13 178.0(4)
F3 C5 C6 F4 -1.9(5)
C4 C5 C6 F4 -179.2(3)
F3 C5 C6 C1 177.9(3)
C4 C5 C6 C1 0.6(6)
C9 O3 C10 O4 1.8(7)
C9 O3 C10 C11 -178.1(4)
C12 C11 C10 O4 -6.9(7)
C16 C11 C10 O4 171.0(4)
C12 C11 C10 O3 173.0(4)
C16 C11 C10 O3 -9.0(6)
F3 C5 C4 C3 -178.1(3)
C6 C5 C4 C3 -0.9(6)
F3 C5 C4 C7 4.6(6)
C6 C5 C4 C7 -178.2(4)
F2 C3 C4 C5 -177.4(3)
C2 C3 C4 C5 1.1(6)
F2 C3 C4 C7 -0.2(6)
C2 C3 C4 C7 178.3(4)
C11 C12 C13 C14 -1.6(6)
C15 C14 C13 C12 2.3(6)
C17 C14 C13 C12 -177.1(4)
F4 C6 C1 C2 179.3(3)
C5 C6 C1 C2 -0.5(6)
F4 C6 C1 N3 -0.3(6)
C5 C6 C1 N3 179.9(4)
N2 N3 C1 C2 178.4(4)
N2 N3 C1 C6 -2.0(7)
C13 C14 C15 C16 -1.4(6)
C17 C14 C15 C16 178.0(4)
C14 C15 C16 C11 -0.2(6)
C12 C11 C16 C15 1.0(6)
C10 C11 C16 C15 -177.0(4)
C13 C14 C17 C18 -79(42)
C15 C14 C17 C18 102(42)
F2 C3 C2 F1 -0.7(6)
C4 C3 C2 F1 -179.3(3)
F2 C3 C2 C1 177.5(3)
C4 C3 C2 C1 -1.1(6)
C6 C1 C2 F1 179.0(3)
N3 C1 C2 F1 -1.4(5)
C6 C1 C2 C3 0.7(6)
N3 C1 C2 C3 -179.6(4)
C8 O2 C7 O1 1.7(7)
C8 O2 C7 C4 -178.5(4)
C5 C4 C7 O1 25.1(7)
C3 C4 C7 O1 -152.0(5)
C5 C4 C7 O2 -154.8(4)
C3 C4 C7 O2 28.2(6)
C1 N3 N2 N1 180(3)
C7 O2 C8 C9 174.4(4)
C10 O3 C9 C8 170.8(4)
O2 C8 C9 O3 -178.6(4)
